data_4341775
loop_
_publ_author_name
'Pascualini, Matias E.'
'Di Russo, Natali V.'
'Quintero, Pedro A.'
'Thuijs, Annaliese E.'
'Pinkowicz, Dawid'
'Abboud, Khalil A.'
'Dunbar, Kim R.'
'Christou, George'
'Meisel, Mark W.'
'Veige, Adam S.'

_publ_section_title
;
 Synthesis, Characterization, and Reactivity of Iron(III) Complexes
 Supported by a Trianionic ONO(3-) Pincer Ligand.
;
_journal_name_full 'Inorganic chemistry'
_journal_page_first 141124145829004
_journal_paper_doi 10.1021/ic502251p
_journal_year 2014
_chemical_formula_sum 'C38 H42 F12 Fe N3 O7'
_chemical_formula_weight 936.59
_space_group_crystal_system triclinic
_space_group_IT_number 2
_space_group_name_Hall '-P 1'
_space_group_name_H-M_alt 'P -1'
_symmetry_space_group_name_Hall '-P 1'
_symmetry_space_group_name_H-M 'P -1'
_atom_sites_solution_hydrogens mixed
_audit_creation_method SHELXL-2013
_audit_update_record
;
2014-08-27 # Formatted by publCIF

;
_cell_angle_alpha 104.924(2)
_cell_angle_beta 102.833(2)
_cell_angle_gamma 103.035(2)
_cell_formula_units_Z 2
_cell_length_a 11.3312(3)
_cell_length_b 11.9100(3)
_cell_length_c 17.0755(5)
_cell_measurement_reflns_used 9087
_cell_measurement_temperature 100(2)
_cell_measurement_theta_max 28.0
_cell_measurement_theta_min 2.0
_cell_volume 2070.99(11)
_computing_cell_refinement 'Bruker APEX2'
_computing_data_collection 'Bruker APEX2 (Bruker, 2008)'
_computing_data_reduction 'Bruker SAINT (Bruker, 2008)'
_computing_molecular_graphics 'SHELXL-2013 (Sheldrick, 2013)'
_computing_publication_material 'SHELXL-2013 (Sheldrick, 2013)'
_computing_structure_refinement 'SHELXL-2013 (Sheldrick, 2013)'
_computing_structure_solution 'SHELXL-2013 (Sheldrick, 2013)'
_diffrn_ambient_temperature 100(2)
_diffrn_measured_fraction_theta_full 1.000
_diffrn_measured_fraction_theta_max 1.000
_diffrn_measurement_device_type 'Bruker APEX-II DUO'
_diffrn_measurement_method 'phi and omega scans'
_diffrn_radiation_type MoK\a
_diffrn_radiation_wavelength 0.71073
_diffrn_reflns_av_R_equivalents 0.0602
_diffrn_reflns_av_unetI/netI 0.0582
_diffrn_reflns_Laue_measured_fraction_full 1.000
_diffrn_reflns_Laue_measured_fraction_max 1.000
_diffrn_reflns_limit_h_max 14
_diffrn_reflns_limit_h_min -14
_diffrn_reflns_limit_k_max 15
_diffrn_reflns_limit_k_min -15
_diffrn_reflns_limit_l_max 22
_diffrn_reflns_limit_l_min -22
_diffrn_reflns_number 48219
_diffrn_reflns_point_group_measured_fraction_full 1.000
_diffrn_reflns_point_group_measured_fraction_max 1.000
_diffrn_reflns_theta_full 25.242
_diffrn_reflns_theta_max 27.500
_diffrn_reflns_theta_min 1.855
_diffrn_source 'fine-focus sealed tube'
_exptl_absorpt_coefficient_mu 0.469
_exptl_absorpt_correction_T_max 0.9447
_exptl_absorpt_correction_T_min 0.8782
_exptl_absorpt_correction_type analytical
_exptl_absorpt_process_details 'based on measured indexed crystal faces, Bruker SHELXTL  v6.14 (Bruker 2008)'
_exptl_crystal_colour green
_exptl_crystal_density_diffrn 1.502
_exptl_crystal_description plates
_exptl_crystal_F_000 962
_exptl_crystal_size_max 0.403
_exptl_crystal_size_mid 0.226
_exptl_crystal_size_min 0.176
_refine_diff_density_max 0.479
_refine_diff_density_min -0.402
_refine_diff_density_rms 0.062
_refine_ls_extinction_method none
_refine_ls_goodness_of_fit_ref 0.955
_refine_ls_hydrogen_treatment mixed
_refine_ls_matrix_type full
_refine_ls_number_parameters 563
_refine_ls_number_reflns 9511
_refine_ls_number_restraints 0
_refine_ls_restrained_S_all 0.955
_refine_ls_R_factor_all 0.0556
_refine_ls_R_factor_gt 0.0380
_refine_ls_shift/su_max 0.003
_refine_ls_shift/su_mean 0.000
_refine_ls_structure_factor_coef Fsqd
_refine_ls_weighting_details 'w=1/[\s^2^(Fo^2^)+(0.0454P)^2^] where P=(Fo^2^+2Fc^2^)/3'
_refine_ls_weighting_scheme calc
_refine_ls_wR_factor_gt 0.0879
_refine_ls_wR_factor_ref 0.0942
_reflns_Friedel_coverage 0.000
_reflns_number_gt 7064
_reflns_number_total 9511
_reflns_threshold_expression 'I > 2\s(I)'
_cod_data_source_file ic502251p_si_001.cif
_cod_data_source_block pasc9
_cod_original_cell_volume 2070.99(10)
_cod_database_code 4341775
_shelx_space_group_comment
; 
The symmetry employed for this shelxl refinement is uniquely defined 
by the following loop, which should always be used as a source of 
symmetry information in preference to the above space-group names. 
They are only intended as comments. 
;
_shelx_estimated_absorpt_t_min 0.833
_shelx_estimated_absorpt_t_max 0.922
_shelxl_version_number 2013-3

loop_
_space_group_symop_operation_xyz
'x, y, z'
'-x, -y, -z'

loop_
_atom_site_label
_atom_site_type_symbol
_atom_site_fract_x
_atom_site_fract_y
_atom_site_fract_z
_atom_site_U_iso_or_equiv
_atom_site_adp_type
_atom_site_occupancy
_atom_site_site_symmetry_order
_atom_site_calc_flag
_atom_site_refinement_flags_posn
_atom_site_refinement_flags_adp
_atom_site_refinement_flags_occupancy
_atom_site_disorder_assembly
_atom_site_disorder_group
Fe1 Fe 0.53334(2) 0.23748(2) 0.21676(2) 0.01247(8) Uani 1 1 d . . . . .
F1 F 0.53750(11) -0.04271(10) 0.30308(7) 0.0230(3) Uani 1 1 d . . . . .
F2 F 0.46334(11) -0.03425(10) 0.40956(7) 0.0233(3) Uani 1 1 d . . . . .
F3 F 0.34215(10) -0.05178(10) 0.28908(7) 0.0236(3) Uani 1 1 d . . . . .
F4 F 0.45437(11) 0.18688(11) 0.49637(7) 0.0225(3) Uani 1 1 d . . . . .
F5 F 0.29838(10) 0.14976(11) 0.38600(7) 0.0276(3) Uani 1 1 d . . . . .
F6 F 0.44926(11) 0.31871(10) 0.43122(7) 0.0268(3) Uani 1 1 d . . . . .
F7 F 0.52462(12) 0.51829(12) 0.12072(8) 0.0315(3) Uani 1 1 d . . . . .
F8 F 0.70625(13) 0.59666(10) 0.10563(7) 0.0325(3) Uani 1 1 d . . . . .
F9 F 0.59591(12) 0.41407(11) 0.03003(7) 0.0291(3) Uani 1 1 d . . . . .
F10 F 0.90929(11) 0.54732(11) 0.19899(8) 0.0323(3) Uani 1 1 d . . . . .
F11 F 0.82212(12) 0.38451(11) 0.09111(8) 0.0312(3) Uani 1 1 d . . . . .
F12 F 0.86671(11) 0.37203(12) 0.21728(8) 0.0333(3) Uani 1 1 d . . . . .
O1 O 0.45088(11) 0.15818(11) 0.28319(8) 0.0139(3) Uani 1 1 d . . . . .
O2 O 0.61040(12) 0.32424(11) 0.15136(8) 0.0160(3) Uani 1 1 d . . . . .
O3 O 0.40342(14) 0.34228(13) 0.22043(10) 0.0192(3) Uani 1 1 d . . . . .
H3A H 0.363(2) 0.344(2) 0.2575(16) 0.035(8) Uiso 1 1 d . . . . .
H3B H 0.409(2) 0.402(2) 0.2113(16) 0.042(8) Uiso 1 1 d . . . . .
O4 O 0.35895(16) 0.57275(14) 0.23523(10) 0.0363(4) Uani 1 1 d . . . . .
O5 O 0.27014(15) 0.42344(14) 0.33039(10) 0.0345(4) Uani 1 1 d . . . . .
O6 O -0.03429(14) 0.73584(14) -0.01841(10) 0.0347(4) Uani 1 1 d . . . . .
O7 O 0.01952(14) 0.92078(15) 0.13797(10) 0.0360(4) Uani 1 1 d . . . . .
N1 N 0.66700(14) 0.34322(13) 0.32003(9) 0.0140(3) Uani 1 1 d . . . . .
N2 N 0.61602(15) 0.09096(14) 0.18183(10) 0.0145(3) Uani 1 1 d . . . . .
N3 N 0.39075(14) 0.09994(14) 0.10378(9) 0.0146(3) Uani 1 1 d . . . . .
C1 C 0.49690(17) 0.14425(16) 0.36020(11) 0.0127(4) Uani 1 1 d . . . . .
C2 C 0.64080(17) 0.20501(16) 0.40606(11) 0.0131(4) Uani 1 1 d . . . . .
C3 C 0.71424(17) 0.30157(16) 0.38716(11) 0.0140(4) Uani 1 1 d . . . . .
C4 C 0.84396(18) 0.35123(17) 0.43397(12) 0.0173(4) Uani 1 1 d . . . . .
H4A H 0.8957 0.4137 0.4204 0.021 Uiso 1 1 calc R U . . .
C5 C 0.89853(18) 0.31235(17) 0.49876(12) 0.0194(4) Uani 1 1 d . . . . .
H5A H 0.9860 0.3489 0.5291 0.023 Uiso 1 1 calc R U . . .
C6 C 0.82653(18) 0.22024(17) 0.51982(12) 0.0186(4) Uani 1 1 d . . . . .
C7 C 0.70007(18) 0.16815(17) 0.47277(12) 0.0163(4) Uani 1 1 d . . . . .
H7A H 0.6505 0.1041 0.4861 0.020 Uiso 1 1 calc R U . . .
C8 C 0.46011(18) 0.00371(17) 0.34154(12) 0.0155(4) Uani 1 1 d . . . . .
C9 C 0.42478(18) 0.19961(17) 0.41905(12) 0.0173(4) Uani 1 1 d . . . . .
C10 C 0.8833(2) 0.1779(2) 0.59186(14) 0.0277(5) Uani 1 1 d . . . . .
H10A H 0.8209 0.1595 0.6219 0.042 Uiso 1 1 calc R U . . .
H10B H 0.9591 0.2424 0.6313 0.042 Uiso 1 1 calc R U . . .
H10C H 0.9066 0.1045 0.5689 0.042 Uiso 1 1 calc R U . . .
C11 C 0.68888(18) 0.44125(16) 0.17697(12) 0.0147(4) Uani 1 1 d . . . . .
C12 C 0.70579(17) 0.52135(16) 0.26861(12) 0.0146(4) Uani 1 1 d . . . . .
C13 C 0.70052(17) 0.46932(16) 0.33415(12) 0.0146(4) Uani 1 1 d . . . . .
C14 C 0.71982(17) 0.54916(17) 0.41588(12) 0.0164(4) Uani 1 1 d . . . . .
H14A H 0.7136 0.5161 0.4604 0.020 Uiso 1 1 calc R U . . .
C15 C 0.74752(18) 0.67380(17) 0.43368(12) 0.0183(4) Uani 1 1 d . . . . .
H15A H 0.7619 0.7245 0.4900 0.022 Uiso 1 1 calc R U . . .
C16 C 0.75456(18) 0.72580(17) 0.36990(13) 0.0188(4) Uani 1 1 d . . . . .
C17 C 0.73306(18) 0.64811(17) 0.28907(12) 0.0184(4) Uani 1 1 d . . . . .
H17A H 0.7370 0.6825 0.2450 0.022 Uiso 1 1 calc R U . . .
C18 C 0.6297(2) 0.49418(18) 0.10872(13) 0.0219(5) Uani 1 1 d . . . . .
C19 C 0.82210(19) 0.43724(18) 0.17096(13) 0.0222(5) Uani 1 1 d . . . . .
C20 C 0.7830(2) 0.86165(17) 0.38893(14) 0.0274(5) Uani 1 1 d . . . . .
H20A H 0.8669 0.9029 0.4305 0.041 Uiso 1 1 calc R U . . .
H20B H 0.7186 0.8888 0.4120 0.041 Uiso 1 1 calc R U . . .
H20C H 0.7818 0.8815 0.3366 0.041 Uiso 1 1 calc R U . . .
C21 C 0.73255(18) 0.09426(18) 0.22363(12) 0.0180(4) Uani 1 1 d . . . . .
H21A H 0.7861 0.1677 0.2665 0.022 Uiso 1 1 calc R U . . .
C22 C 0.7779(2) -0.00576(19) 0.20654(13) 0.0223(5) Uani 1 1 d . . . . .
H22A H 0.8602 -0.0015 0.2378 0.027 Uiso 1 1 calc R U . . .
C23 C 0.7005(2) -0.11106(19) 0.14323(14) 0.0260(5) Uani 1 1 d . . . . .
H23A H 0.7294 -0.1806 0.1300 0.031 Uiso 1 1 calc R U . . .
C24 C 0.5808(2) -0.11524(18) 0.09907(13) 0.0225(5) Uani 1 1 d . . . . .
H24A H 0.5266 -0.1876 0.0554 0.027 Uiso 1 1 calc R U . . .
C25 C 0.54049(18) -0.01232(16) 0.11926(12) 0.0153(4) Uani 1 1 d . . . . .
C26 C 0.41448(18) -0.00682(17) 0.07515(12) 0.0158(4) Uani 1 1 d . . . . .
C27 C 0.32713(19) -0.10382(18) 0.00719(12) 0.0205(4) Uani 1 1 d . . . . .
H27A H 0.3470 -0.1771 -0.0135 0.025 Uiso 1 1 calc R U . . .
C28 C 0.21098(19) -0.09140(19) -0.02962(12) 0.0229(5) Uani 1 1 d . . . . .
H28A H 0.1492 -0.1571 -0.0750 0.027 Uiso 1 1 calc R U . . .
C29 C 0.18548(19) 0.01726(19) 0.00013(12) 0.0223(5) Uani 1 1 d . . . . .
H29A H 0.1064 0.0276 -0.0243 0.027 Uiso 1 1 calc R U . . .
C30 C 0.27806(18) 0.11036(18) 0.06629(12) 0.0194(4) Uani 1 1 d . . . . .
H30A H 0.2612 0.1855 0.0863 0.023 Uiso 1 1 calc R U . . .
C31 C 0.3534(3) 0.6543(2) 0.18920(17) 0.0476(7) Uani 1 1 d . . . . .
H31A H 0.3466 0.6131 0.1300 0.071 Uiso 1 1 calc R U . . .
H31B H 0.4305 0.7241 0.2141 0.071 Uiso 1 1 calc R U . . .
H31C H 0.2791 0.6828 0.1912 0.071 Uiso 1 1 calc R U . . .
C35 C -0.1200(2) 0.6334(2) -0.08683(17) 0.0442(7) Uani 1 1 d . . . . .
H35A H -0.1295 0.6528 -0.1399 0.066 Uiso 1 1 calc R U . . .
H35B H -0.2027 0.6133 -0.0766 0.066 Uiso 1 1 calc R U . . .
H35C H -0.0867 0.5637 -0.0912 0.066 Uiso 1 1 calc R U . . .
C36 C -0.0198(2) 0.7134(2) 0.05967(16) 0.0408(6) Uani 1 1 d . . . . .
H36A H 0.0121 0.6421 0.0572 0.049 Uiso 1 1 calc R U . . .
H36B H -0.1032 0.6943 0.0704 0.049 Uiso 1 1 calc R U . . .
C37 C 0.0708(2) 0.8219(2) 0.13023(15) 0.0370(6) Uani 1 1 d . . . . .
H37A H 0.0857 0.8029 0.1841 0.044 Uiso 1 1 calc R U . . .
H37B H 0.1531 0.8438 0.1183 0.044 Uiso 1 1 calc R U . . .
C38 C 0.1007(2) 1.0268(2) 0.20459(15) 0.0427(7) Uani 1 1 d . . . . .
H38A H 0.0702 1.0965 0.2009 0.064 Uiso 1 1 calc R U . . .
H38B H 0.1870 1.0423 0.1996 0.064 Uiso 1 1 calc R U . . .
H38C H 0.1012 1.0149 0.2593 0.064 Uiso 1 1 calc R U . . .
C32 C 0.3294(6) 0.6232(4) 0.3150(3) 0.0341(13) Uiso 0.539(6) 1 d . . P A 1
H32A H 0.2394 0.6218 0.3022 0.041 Uiso 0.539(6) 1 calc R U P A 1
H32B H 0.3832 0.7087 0.3443 0.041 Uiso 0.539(6) 1 calc R U P A 1
C33 C 0.3546(4) 0.5469(4) 0.3702(3) 0.0299(13) Uiso 0.539(6) 1 d . . P A 1
H33A H 0.4438 0.5457 0.3805 0.036 Uiso 0.539(6) 1 calc R U P A 1
H33B H 0.3421 0.5828 0.4258 0.036 Uiso 0.539(6) 1 calc R U P A 1
C34 C 0.1522(5) 0.4075(5) 0.3346(3) 0.0390(13) Uiso 0.539(6) 1 d . . P A 1
H34A H 0.1082 0.4459 0.2980 0.058 Uiso 0.539(6) 1 calc R U P A 1
H34B H 0.1539 0.4446 0.3933 0.058 Uiso 0.539(6) 1 calc R U P A 1
H34C H 0.1073 0.3201 0.3156 0.058 Uiso 0.539(6) 1 calc R U P A 1
C32' C 0.3831(7) 0.6148(5) 0.3234(4) 0.0389(16) Uiso 0.461(6) 1 d . . P A 2
H32C H 0.3966 0.7038 0.3432 0.047 Uiso 0.461(6) 1 calc R U P A 2
H32D H 0.4607 0.5985 0.3517 0.047 Uiso 0.461(6) 1 calc R U P A 2
C33' C 0.2725(6) 0.5507(5) 0.3451(4) 0.0361(17) Uiso 0.461(6) 1 d . . P A 2
H33C H 0.2798 0.5900 0.4053 0.043 Uiso 0.461(6) 1 calc R U P A 2
H33D H 0.1929 0.5549 0.3093 0.043 Uiso 0.461(6) 1 calc R U P A 2
C34' C 0.1507(5) 0.3584(6) 0.3405(4) 0.0344(14) Uiso 0.461(6) 1 d . . P A 2
H34D H 0.1431 0.2715 0.3269 0.052 Uiso 0.461(6) 1 calc R U P A 2
H34E H 0.0790 0.3691 0.3020 0.052 Uiso 0.461(6) 1 calc R U P A 2
H34F H 0.1502 0.3912 0.3992 0.052 Uiso 0.461(6) 1 calc R U P A 2

loop_
_atom_site_aniso_label
_atom_site_aniso_U_11
_atom_site_aniso_U_22
_atom_site_aniso_U_33
_atom_site_aniso_U_23
_atom_site_aniso_U_13
_atom_site_aniso_U_12
Fe1 0.01519(14) 0.01054(13) 0.01151(14) 0.00332(10) 0.00352(11) 0.00428(10)
F1 0.0271(7) 0.0164(6) 0.0276(6) 0.0045(5) 0.0123(5) 0.0096(5)
F2 0.0301(7) 0.0195(6) 0.0203(6) 0.0119(5) 0.0052(5) 0.0036(5)
F3 0.0192(6) 0.0171(6) 0.0259(6) 0.0064(5) -0.0025(5) -0.0012(5)
F4 0.0261(6) 0.0330(7) 0.0117(5) 0.0079(5) 0.0074(5) 0.0126(5)
F5 0.0147(6) 0.0437(8) 0.0193(6) 0.0017(6) 0.0051(5) 0.0087(5)
F6 0.0380(7) 0.0197(6) 0.0282(7) 0.0065(5) 0.0144(6) 0.0161(6)
F7 0.0371(8) 0.0405(8) 0.0273(7) 0.0171(6) 0.0095(6) 0.0245(6)
F8 0.0572(9) 0.0162(6) 0.0272(7) 0.0113(5) 0.0186(6) 0.0059(6)
F9 0.0502(8) 0.0219(6) 0.0148(6) 0.0075(5) 0.0089(6) 0.0091(6)
F10 0.0247(7) 0.0227(7) 0.0405(8) -0.0019(6) 0.0162(6) -0.0026(5)
F11 0.0334(7) 0.0263(7) 0.0320(7) 0.0001(6) 0.0213(6) 0.0049(6)
F12 0.0254(7) 0.0376(8) 0.0446(8) 0.0171(7) 0.0119(6) 0.0180(6)
O1 0.0136(7) 0.0162(7) 0.0106(6) 0.0052(5) 0.0015(5) 0.0033(5)
O2 0.0209(7) 0.0108(6) 0.0146(7) 0.0039(5) 0.0051(6) 0.0021(5)
O3 0.0236(8) 0.0163(8) 0.0208(8) 0.0073(6) 0.0070(7) 0.0099(6)
O4 0.0539(11) 0.0215(8) 0.0284(9) 0.0033(7) 0.0099(8) 0.0095(8)
O5 0.0398(10) 0.0301(9) 0.0354(9) 0.0069(8) 0.0161(8) 0.0133(8)
O6 0.0290(9) 0.0342(9) 0.0336(9) 0.0097(8) 0.0043(7) 0.0018(7)
O7 0.0246(8) 0.0504(11) 0.0275(9) 0.0072(8) 0.0006(7) 0.0138(8)
N1 0.0164(8) 0.0127(8) 0.0131(8) 0.0045(6) 0.0047(7) 0.0040(6)
N2 0.0182(8) 0.0134(8) 0.0140(8) 0.0059(6) 0.0069(7) 0.0051(6)
N3 0.0159(8) 0.0174(8) 0.0116(8) 0.0048(7) 0.0067(7) 0.0041(7)
C1 0.0127(9) 0.0137(9) 0.0122(9) 0.0047(7) 0.0034(7) 0.0047(7)
C2 0.0139(9) 0.0126(9) 0.0125(9) 0.0023(7) 0.0042(7) 0.0052(7)
C3 0.0159(10) 0.0149(9) 0.0124(9) 0.0033(7) 0.0057(8) 0.0068(8)
C4 0.0156(10) 0.0137(9) 0.0204(10) 0.0044(8) 0.0043(8) 0.0024(7)
C5 0.014(1) 0.0175(10) 0.0213(10) 0.0028(8) -0.0008(8) 0.0042(8)
C6 0.0197(10) 0.0191(10) 0.0169(10) 0.0049(8) 0.0032(8) 0.0089(8)
C7 0.0176(10) 0.0152(9) 0.0166(10) 0.0055(8) 0.0050(8) 0.0054(8)
C8 0.0169(10) 0.0159(9) 0.0141(9) 0.0061(8) 0.0039(8) 0.0053(8)
C9 0.0176(10) 0.020(1) 0.0139(9) 0.0043(8) 0.0036(8) 0.0073(8)
C10 0.0219(11) 0.0320(12) 0.0278(12) 0.0146(10) -0.0008(9) 0.0081(9)
C11 0.019(1) 0.0118(9) 0.0151(9) 0.0054(8) 0.0074(8) 0.0046(8)
C12 0.0148(9) 0.0126(9) 0.0161(9) 0.0037(8) 0.0054(8) 0.0040(7)
C13 0.0115(9) 0.0138(9) 0.0171(10) 0.0041(8) 0.0027(8) 0.0035(7)
C14 0.0163(10) 0.0175(10) 0.0154(9) 0.0057(8) 0.0043(8) 0.0049(8)
C15 0.0165(10) 0.0166(10) 0.0175(10) -0.0005(8) 0.0034(8) 0.0055(8)
C16 0.0183(10) 0.0124(9) 0.0244(11) 0.0038(8) 0.0062(9) 0.0048(8)
C17 0.0217(10) 0.0155(10) 0.0207(10) 0.0080(8) 0.0082(9) 0.0062(8)
C18 0.0352(13) 0.015(1) 0.0176(10) 0.0073(8) 0.0102(9) 0.0070(9)
C19 0.0232(11) 0.016(1) 0.0240(11) 0.0019(9) 0.0094(9) 0.0023(8)
C20 0.0406(14) 0.0136(10) 0.0284(12) 0.0044(9) 0.0109(10) 0.0108(9)
C21 0.0194(10) 0.0216(10) 0.0177(10) 0.0093(8) 0.0085(8) 0.0087(8)
C22 0.0253(11) 0.0261(11) 0.0260(11) 0.0143(9) 0.0140(9) 0.0147(9)
C23 0.0343(13) 0.0210(11) 0.0369(13) 0.0153(10) 0.0217(11) 0.0175(10)
C24 0.0318(12) 0.0142(10) 0.0239(11) 0.0063(9) 0.0135(9) 0.0065(9)
C25 0.0217(10) 0.0135(9) 0.0143(9) 0.0054(8) 0.0110(8) 0.0055(8)
C26 0.0215(10) 0.0157(9) 0.0132(9) 0.0066(8) 0.0098(8) 0.0043(8)
C27 0.0260(11) 0.0158(10) 0.0172(10) 0.0026(8) 0.0100(9) 0.0013(8)
C28 0.0241(11) 0.0231(11) 0.0129(10) 0.0031(9) 0.0041(9) -0.0045(9)
C29 0.0182(10) 0.0287(11) 0.0175(10) 0.0085(9) 0.0040(8) 0.0024(9)
C30 0.0214(11) 0.0217(10) 0.0159(10) 0.0078(8) 0.0058(8) 0.0059(8)
C31 0.073(2) 0.0279(13) 0.0515(17) 0.0166(13) 0.0255(15) 0.0231(14)
C35 0.0326(14) 0.0324(14) 0.0533(17) 0.0005(12) 0.0029(12) 0.0074(11)
C36 0.0394(15) 0.0443(15) 0.0480(16) 0.0265(13) 0.0181(13) 0.0122(12)
C37 0.0314(13) 0.0594(17) 0.0335(13) 0.0270(13) 0.0122(11) 0.0225(12)
C38 0.0289(13) 0.0592(18) 0.0297(13) 0.0063(13) 0.0027(11) 0.0088(12)

loop_
_atom_type_symbol
_atom_type_description
_atom_type_scat_dispersion_real
_atom_type_scat_dispersion_imag
_atom_type_scat_source
C C 0.0033 0.0016 'International Tables Vol C Tables 4.2.6.8 and 6.1.1.4'
H H 0.0000 0.0000 'International Tables Vol C Tables 4.2.6.8 and 6.1.1.4'
N N 0.0061 0.0033 'International Tables Vol C Tables 4.2.6.8 and 6.1.1.4'
O O 0.0106 0.0060 'International Tables Vol C Tables 4.2.6.8 and 6.1.1.4'
F F 0.0171 0.0103 'International Tables Vol C Tables 4.2.6.8 and 6.1.1.4'
Fe Fe 0.3463 0.8444 'International Tables Vol C Tables 4.2.6.8 and 6.1.1.4'

loop_
_geom_angle_atom_site_label_1
_geom_angle_atom_site_label_2
_geom_angle_atom_site_label_3
_geom_angle
O1 Fe1 O2 176.47(5)
O1 Fe1 N1 89.55(6)
O2 Fe1 N1 90.31(6)
O1 Fe1 O3 86.48(6)
O2 Fe1 O3 90.05(6)
N1 Fe1 O3 98.11(6)
O1 Fe1 N2 90.92(6)
O2 Fe1 N2 92.59(6)
N1 Fe1 N2 99.24(6)
O3 Fe1 N2 162.43(6)
O1 Fe1 N3 87.34(5)
O2 Fe1 N3 93.19(5)
N1 Fe1 N3 172.95(6)
O3 Fe1 N3 88.02(6)
N2 Fe1 N3 74.50(6)
C1 O1 Fe1 131.71(11)
C11 O2 Fe1 129.22(11)
Fe1 O3 H3A 119.2(16)
Fe1 O3 H3B 128(2)
H3A O3 H3B 105(2)
C32' O4 C31 119.7(3)
C31 O4 C32 108.0(2)
C34 O5 C33 115.7(3)
C33' O5 C34' 107.3(3)
C36 O6 C35 111.55(19)
C37 O7 C38 112.13(18)
C13 N1 C3 118.41(15)
C13 N1 Fe1 117.89(11)
C3 N1 Fe1 122.67(12)
C21 N2 C25 119.08(16)
C21 N2 Fe1 123.45(13)
C25 N2 Fe1 117.21(12)
C30 N3 C26 118.19(16)
C30 N3 Fe1 124.83(13)
C26 N3 Fe1 116.70(12)
O1 C1 C9 107.06(14)
O1 C1 C2 116.80(15)
C9 C1 C2 107.51(15)
O1 C1 C8 104.51(14)
C9 C1 C8 109.62(15)
C2 C1 C8 111.16(14)
C7 C2 C3 118.17(16)
C7 C2 C1 119.22(16)
C3 C2 C1 122.51(15)
N1 C3 C4 118.89(17)
N1 C3 C2 123.34(16)
C4 C3 C2 117.56(16)
C5 C4 C3 122.44(18)
C5 C4 H4A 118.8
C3 C4 H4A 118.8
C4 C5 C6 120.56(18)
C4 C5 H5A 119.7
C6 C5 H5A 119.7
C7 C6 C5 117.64(17)
C7 C6 C10 120.75(18)
C5 C6 C10 121.61(17)
C6 C7 C2 123.56(18)
C6 C7 H7A 118.2
C2 C7 H7A 118.2
F3 C8 F1 106.68(15)
F3 C8 F2 105.31(15)
F1 C8 F2 106.72(14)
F3 C8 C1 111.50(14)
F1 C8 C1 110.21(15)
F2 C8 C1 115.89(15)
F6 C9 F5 106.95(15)
F6 C9 F4 106.74(15)
F5 C9 F4 105.97(16)
F6 C9 C1 110.23(16)
F5 C9 C1 112.17(15)
F4 C9 C1 114.34(15)
C6 C10 H10A 109.5
C6 C10 H10B 109.5
H10A C10 H10B 109.5
C6 C10 H10C 109.5
H10A C10 H10C 109.5
H10B C10 H10C 109.5
O2 C11 C19 108.77(15)
O2 C11 C12 116.10(16)
C19 C11 C12 107.34(15)
O2 C11 C18 103.53(14)
C19 C11 C18 108.55(16)
C12 C11 C18 112.33(15)
C17 C12 C13 118.58(17)
C17 C12 C11 120.28(17)
C13 C12 C11 121.07(16)
N1 C13 C14 119.13(17)
N1 C13 C12 123.38(17)
C14 C13 C12 117.27(17)
C15 C14 C13 122.41(18)
C15 C14 H14A 118.8
C13 C14 H14A 118.8
C14 C15 C16 120.65(18)
C14 C15 H15A 119.7
C16 C15 H15A 119.7
C17 C16 C15 117.45(17)
C17 C16 C20 121.80(18)
C15 C16 C20 120.75(18)
C16 C17 C12 123.61(18)
C16 C17 H17A 118.2
C12 C17 H17A 118.2
F7 C18 F9 106.62(17)
F7 C18 F8 107.32(16)
F9 C18 F8 105.02(16)
F7 C18 C11 110.54(16)
F9 C18 C11 111.39(15)
F8 C18 C11 115.43(17)
F12 C19 F10 106.60(16)
F12 C19 F11 106.42(16)
F10 C19 F11 106.01(16)
F12 C19 C11 110.43(16)
F10 C19 C11 114.04(16)
F11 C19 C11 112.84(16)
C16 C20 H20A 109.5
C16 C20 H20B 109.5
H20A C20 H20B 109.5
C16 C20 H20C 109.5
H20A C20 H20C 109.5
H20B C20 H20C 109.5
N2 C21 C22 122.43(19)
N2 C21 H21A 118.8
C22 C21 H21A 118.8
C23 C22 C21 118.40(19)
C23 C22 H22A 120.8
C21 C22 H22A 120.8
C22 C23 C24 119.74(19)
C22 C23 H23A 120.1
C24 C23 H23A 120.1
C23 C24 C25 119.24(19)
C23 C24 H24A 120.4
C25 C24 H24A 120.4
N2 C25 C24 121.10(18)
N2 C25 C26 115.39(16)
C24 C25 C26 123.51(17)
N3 C26 C27 121.85(18)
N3 C26 C25 115.48(16)
C27 C26 C25 122.65(18)
C28 C27 C26 118.82(19)
C28 C27 H27A 120.6
C26 C27 H27A 120.6
C29 C28 C27 119.57(18)
C29 C28 H28A 120.2
C27 C28 H28A 120.2
C30 C29 C28 118.25(19)
C30 C29 H29A 120.9
C28 C29 H29A 120.9
N3 C30 C29 123.28(19)
N3 C30 H30A 118.4
C29 C30 H30A 118.4
O4 C31 H31A 109.5
O4 C31 H31B 109.5
H31A C31 H31B 109.5
O4 C31 H31C 109.5
H31A C31 H31C 109.5
H31B C31 H31C 109.5
O6 C35 H35A 109.5
O6 C35 H35B 109.5
H35A C35 H35B 109.5
O6 C35 H35C 109.5
H35A C35 H35C 109.5
H35B C35 H35C 109.5
O6 C36 C37 110.5(2)
O6 C36 H36A 109.6
C37 C36 H36A 109.6
O6 C36 H36B 109.6
C37 C36 H36B 109.6
H36A C36 H36B 108.1
O7 C37 C36 109.26(19)
O7 C37 H37A 109.8
C36 C37 H37A 109.8
O7 C37 H37B 109.8
C36 C37 H37B 109.8
H37A C37 H37B 108.3
O7 C38 H38A 109.5
O7 C38 H38B 109.5
H38A C38 H38B 109.5
O7 C38 H38C 109.5
H38A C38 H38C 109.5
H38B C38 H38C 109.5
O4 C32 C33 108.2(4)
O4 C32 H32A 110.1
C33 C32 H32A 110.1
O4 C32 H32B 110.1
C33 C32 H32B 110.1
H32A C32 H32B 108.4
O5 C33 C32 110.6(4)
O5 C33 H33A 109.5
C32 C33 H33A 109.5
O5 C33 H33B 109.5
C32 C33 H33B 109.5
H33A C33 H33B 108.1
O5 C34 H34A 109.5
O5 C34 H34B 109.5
H34A C34 H34B 109.5
O5 C34 H34C 109.5
H34A C34 H34C 109.5
H34B C34 H34C 109.5
O4 C32' C33' 108.6(5)
O4 C32' H32C 110.0
C33' C32' H32C 110.0
O4 C32' H32D 110.0
C33' C32' H32D 110.0
H32C C32' H32D 108.3
O5 C33' C32' 108.5(5)
O5 C33' H33C 110.0
C32' C33' H33C 110.0
O5 C33' H33D 110.0
C32' C33' H33D 110.0
H33C C33' H33D 108.4
O5 C34' H34D 109.5
O5 C34' H34E 109.5
H34D C34' H34E 109.5
O5 C34' H34F 109.5
H34D C34' H34F 109.5
H34E C34' H34F 109.5

loop_
_geom_bond_atom_site_label_1
_geom_bond_atom_site_label_2
_geom_bond_distance
Fe1 O1 1.9174(13)
Fe1 O2 1.9230(13)
Fe1 N1 1.9491(15)
Fe1 O3 2.1350(15)
Fe1 N2 2.1746(15)
Fe1 N3 2.1930(15)
F1 C8 1.339(2)
F2 C8 1.347(2)
F3 C8 1.338(2)
F4 C9 1.345(2)
F5 C9 1.344(2)
F6 C9 1.333(2)
F7 C18 1.332(2)
F8 C18 1.349(2)
F9 C18 1.345(2)
F10 C19 1.344(2)
F11 C19 1.346(2)
F12 C19 1.342(2)
O1 C1 1.369(2)
O2 C11 1.370(2)
O3 H3A 0.86(3)
O3 H3B 0.76(3)
O4 C32' 1.400(6)
O4 C31 1.402(3)
O4 C32 1.483(5)
O5 C34 1.328(5)
O5 C33 1.449(4)
O5 C33' 1.464(5)
O5 C34' 1.471(6)
O6 C36 1.408(3)
O6 C35 1.422(3)
O7 C37 1.416(3)
O7 C38 1.416(3)
N1 C13 1.405(2)
N1 C3 1.409(2)
N2 C21 1.341(2)
N2 C25 1.352(2)
N3 C30 1.344(2)
N3 C26 1.349(2)
C1 C9 1.542(3)
C1 C2 1.551(2)
C1 C8 1.558(2)
C2 C7 1.411(2)
C2 C3 1.414(3)
C3 C4 1.411(3)
C4 C5 1.382(3)
C4 H4A 0.9500
C5 C6 1.389(3)
C5 H5A 0.9500
C6 C7 1.384(3)
C6 C10 1.515(3)
C7 H7A 0.9500
C10 H10A 0.9800
C10 H10B 0.9800
C10 H10C 0.9800
C11 C19 1.546(3)
C11 C12 1.553(3)
C11 C18 1.558(3)
C12 C17 1.402(2)
C12 C13 1.418(3)
C13 C14 1.409(3)
C14 C15 1.382(3)
C14 H14A 0.9500
C15 C16 1.393(3)
C15 H15A 0.9500
C16 C17 1.383(3)
C16 C20 1.508(3)
C17 H17A 0.9500
C20 H20A 0.9800
C20 H20B 0.9800
C20 H20C 0.9800
C21 C22 1.390(3)
C21 H21A 0.9500
C22 C23 1.376(3)
C22 H22A 0.9500
C23 C24 1.381(3)
C23 H23A 0.9500
C24 C25 1.391(3)
C24 H24A 0.9500
C25 C26 1.483(3)
C26 C27 1.394(3)
C27 C28 1.385(3)
C27 H27A 0.9500
C28 C29 1.383(3)
C28 H28A 0.9500
C29 C30 1.382(3)
C29 H29A 0.9500
C30 H30A 0.9500
C31 H31A 0.9800
C31 H31B 0.9800
C31 H31C 0.9800
C35 H35A 0.9800
C35 H35B 0.9800
C35 H35C 0.9800
C36 C37 1.492(3)
C36 H36A 0.9900
C36 H36B 0.9900
C37 H37A 0.9900
C37 H37B 0.9900
C38 H38A 0.9800
C38 H38B 0.9800
C38 H38C 0.9800
C32 C33 1.496(7)
C32 H32A 0.9900
C32 H32B 0.9900
C33 H33A 0.9900
C33 H33B 0.9900
C34 H34A 0.9800
C34 H34B 0.9800
C34 H34C 0.9800
C32' C33' 1.487(9)
C32' H32C 0.9900
C32' H32D 0.9900
C33' H33C 0.9900
C33' H33D 0.9900
C34' H34D 0.9800
C34' H34E 0.9800
C34' H34F 0.9800

loop_
_geom_hbond_atom_site_label_D
_geom_hbond_atom_site_label_H
_geom_hbond_atom_site_label_A
_geom_hbond_distance_DH
_geom_hbond_distance_HA
_geom_hbond_distance_DA
_geom_hbond_angle_DHA
O3 H3B O4 0.76(3) 2.19(3) 2.859(2) 147(3)
O3 H3A O5 0.86(3) 1.99(3) 2.779(2) 152(2)
